data_4060134
loop_
_publ_author_name
'Fillaut, Jean-Luc'
'Perruchon, Johann'
'Blanchard, Philippe'
'Roncali, Jean'
'Golhen, St\'ephane'
'Allain, Magali'
'Migalsaka-Zalas, Anna'
'Kityk, Ivan V.'
'Sahraoui, Bouchta'

_publ_section_title
;
 Design and Synthesis of Ruthenium Oligothienylacetylide Complexes.
 New Materials for Acoustically Induced Nonlinear Optics
;
_journal_coden_ASTM ORGND7
_journal_issue 4
_journal_name_full Organometallics
_journal_page_first 687
_journal_page_last 695
_journal_paper_doi 10.1021/om049236s
_journal_volume 24
_journal_year 2005
_chemical_formula_sum 'C67 H59 Cl5 O P4 Ru S2'
_chemical_formula_weight 1346.46
_space_group_IT_number 2
_symmetry_cell_setting triclinic
_symmetry_space_group_name_Hall '-P 1'
_symmetry_space_group_name_H-M 'P -1'
_atom_sites_solution_hydrogens geom
_atom_sites_solution_primary direct
_atom_sites_solution_secondary difmap
_cell_angle_alpha 84.1060(10)
_cell_angle_beta 83.0280(10)
_cell_angle_gamma 80.7530(10)
_cell_formula_units_Z 2
_cell_length_a 9.30700(10)
_cell_length_b 12.9700(2)
_cell_length_c 26.5840(5)
_cell_measurement_reflns_used 8821
_cell_measurement_temperature 293(2)
_cell_measurement_theta_max 27.485
_cell_measurement_theta_min 0.998
_cell_volume 3132.53(8)
_diffrn_ambient_temperature 293(2)
_diffrn_detector_area_resol_mean 9
_diffrn_measurement_device_type 'Kappa CCD'
_diffrn_measurement_method CCD
_diffrn_radiation_monochromator graphite
_diffrn_radiation_source 'fine-focus sealed tube'
_diffrn_radiation_type MoK\a
_diffrn_radiation_wavelength 0.71073
_diffrn_reflns_av_R_equivalents 0.0348
_diffrn_reflns_av_sigmaI/netI 0.0877
_diffrn_reflns_limit_h_max 12
_diffrn_reflns_limit_h_min -12
_diffrn_reflns_limit_k_max 15
_diffrn_reflns_limit_k_min -16
_diffrn_reflns_limit_l_max 34
_diffrn_reflns_limit_l_min -30
_diffrn_reflns_number 21977
_diffrn_reflns_theta_max 27.49
_diffrn_reflns_theta_min 2.13
_diffrn_standards_decay_% ?
_diffrn_standards_interval_count ?
_diffrn_standards_interval_time ?
_diffrn_standards_number ?
_exptl_absorpt_coefficient_mu 0.675
_exptl_absorpt_correction_T_max ?
_exptl_absorpt_correction_T_min ?
_exptl_absorpt_correction_type none
_exptl_absorpt_process_details ?
_exptl_crystal_colour ?
_exptl_crystal_density_diffrn 1.428
_exptl_crystal_density_meas ?
_exptl_crystal_density_method 'not measured'
_exptl_crystal_description ?
_exptl_crystal_F_000 1380
_exptl_crystal_size_max ?
_exptl_crystal_size_mid ?
_exptl_crystal_size_min ?
_refine_ls_extinction_coef 0.0008(3)
_refine_ls_extinction_expression Fc^*^=kFc[1+0.001xFc^2^\l^3^/sin(2\q)]^-1/4^
_refine_ls_extinction_method SHELXL
_refine_ls_goodness_of_fit_ref 1.029
_refine_ls_hydrogen_treatment mixed
_refine_ls_matrix_type full
_refine_ls_number_parameters 722
_refine_ls_number_reflns 14303
_refine_ls_number_restraints 0
_refine_ls_restrained_S_all 1.029
_refine_ls_R_factor_all 0.1122
_refine_ls_R_factor_gt 0.0562
_refine_ls_shift/su_max 0.001
_refine_ls_shift/su_mean 0.000
_refine_ls_structure_factor_coef Fsqd
_refine_ls_weighting_details 'calc w=1/[\s^2^(Fo^2^)+(0.0576P)^2^+1.8043P] where P=(Fo^2^+2Fc^2^)/3'
_refine_ls_weighting_scheme calc
_refine_ls_wR_factor_gt 0.1229
_refine_ls_wR_factor_ref 0.1456
_reflns_number_gt 8678
_reflns_number_total 14303
_reflns_threshold_expression >2sigma(I)
_cod_depositor_comments
;
The following automatic conversions were performed:
'_symmetry_cell_setting' value 'Triclinic' changed to 'triclinic'
according to '/home/saulius/struct/CIF-dictionaries/cif_core.dic'
dictionary named 'cif_core.dic' version 2.4.1 from
2010-06-29.

'_exptl_absorpt_correction_type' value 'None' changed to
'none' according to '/home/saulius/struct/CIF-dictionaries/cif_core.dic'
dictionary named 'cif_core.dic' version 2.4.1 from 2010-06-29.

Automatic conversion script
Id: cif_fix_enum 1527 2010-12-29 10:47:43Z saulius 

 Updated bibliographic information.

 Antanas Vaitkus,
 2019-10-02
;
_cod_original_sg_symbol_H-M P-1
_cod_database_code 4060134

loop_
_symmetry_equiv_pos_as_xyz
'x, y, z'
'-x, -y, -z'

loop_
_atom_site_label
_atom_site_type_symbol
_atom_site_fract_x
_atom_site_fract_y
_atom_site_fract_z
_atom_site_U_iso_or_equiv
_atom_site_adp_type
_atom_site_occupancy
_atom_site_symmetry_multiplicity
_atom_site_calc_flag
_atom_site_refinement_flags
_atom_site_disorder_assembly
_atom_site_disorder_group
Ru1 Ru 0.67903(3) 0.05448(3) 0.797364(11) 0.02947(11) Uani 1 1 d . . .
S1 S 1.12166(13) -0.17284(11) 0.66501(5) 0.0623(4) Uani 1 1 d . . .
S2 S 1.63018(15) -0.35516(12) 0.53564(5) 0.0701(4) Uani 1 1 d . . .
O1 O 1.8807(6) -0.4325(5) 0.4587(2) 0.129(2) Uani 1 1 d . . .
P1 P 0.81755(10) 0.18593(8) 0.80938(4) 0.0321(2) Uani 1 1 d . . .
P2 P 0.84724(9) -0.05037(8) 0.84973(4) 0.0313(2) Uani 1 1 d . . .
P3 P 0.51208(10) 0.15922(8) 0.74442(4) 0.0331(2) Uani 1 1 d . . .
P4 P 0.54290(10) -0.07799(8) 0.78311(4) 0.0323(2) Uani 1 1 d . . .
Cl Cl 0.48137(10) 0.11229(9) 0.86602(4) 0.0433(3) Uani 1 1 d . . .
C1 C 0.7365(4) 0.2903(3) 0.85005(15) 0.0362(9) Uani 1 1 d . . .
C2 C 0.6899(4) 0.3916(4) 0.82998(17) 0.0442(10) Uani 1 1 d . . .
H2 H 0.7028 0.4076 0.7950 0.053 Uiso 1 1 calc R . .
C3 C 0.6247(5) 0.4694(4) 0.86106(19) 0.0536(12) Uani 1 1 d . . .
H3 H 0.5943 0.5367 0.8467 0.064 Uiso 1 1 calc R . .
C4 C 0.6049(5) 0.4481(4) 0.9121(2) 0.0610(13) Uani 1 1 d . . .
H4 H 0.5625 0.5009 0.9328 0.073 Uiso 1 1 calc R . .
C5 C 0.6475(6) 0.3485(5) 0.93308(18) 0.0651(14) Uani 1 1 d . . .
H5 H 0.6338 0.3339 0.9682 0.078 Uiso 1 1 calc R . .
C6 C 0.7108(5) 0.2695(4) 0.90247(17) 0.0536(12) Uani 1 1 d . . .
H6 H 0.7365 0.2018 0.9171 0.064 Uiso 1 1 calc R . .
C7 C 0.9028(4) 0.2613(3) 0.75419(15) 0.0362(9) Uani 1 1 d . . .
C8 C 0.8678(4) 0.2551(4) 0.70565(16) 0.0465(11) Uani 1 1 d . . .
H8 H 0.8028 0.2105 0.7006 0.056 Uiso 1 1 calc R . .
C9 C 0.9277(5) 0.3140(4) 0.66436(17) 0.0575(13) Uani 1 1 d . . .
H9 H 0.9029 0.3089 0.6320 0.069 Uiso 1 1 calc R . .
C10 C 1.0241(5) 0.3802(4) 0.67135(18) 0.0580(13) Uani 1 1 d . . .
H10 H 1.0636 0.4206 0.6438 0.070 Uiso 1 1 calc R . .
C11 C 1.0616(5) 0.3863(4) 0.71916(18) 0.0548(12) Uani 1 1 d . . .
H11 H 1.1271 0.4306 0.7239 0.066 Uiso 1 1 calc R . .
C12 C 1.0026(4) 0.3269(3) 0.76044(16) 0.0450(10) Uani 1 1 d . . .
H12 H 1.0299 0.3309 0.7926 0.054 Uiso 1 1 calc R . .
C13 C 0.9782(4) 0.1234(3) 0.84244(16) 0.0391(10) Uani 1 1 d . . .
H13A H 1.0613 0.1589 0.8302 0.047 Uiso 1 1 calc R . .
H13B H 0.9564 0.1305 0.8786 0.047 Uiso 1 1 calc R . .
C14 C 1.0171(4) 0.0078(3) 0.83350(15) 0.0361(9) Uani 1 1 d . . .
H14A H 1.0914 -0.0262 0.8548 0.043 Uiso 1 1 calc R . .
H14B H 1.0544 -0.0003 0.7982 0.043 Uiso 1 1 calc R . .
C15 C 0.8358(4) -0.0571(3) 0.91973(14) 0.0361(9) Uani 1 1 d . . .
C16 C 0.7130(4) -0.0127(3) 0.94983(15) 0.0425(10) Uani 1 1 d . . .
H16 H 0.6335 0.0245 0.9345 0.051 Uiso 1 1 calc R . .
C17 C 0.7082(5) -0.0232(4) 1.00244(17) 0.0547(12) Uani 1 1 d . . .
H17 H 0.6247 0.0060 1.0220 0.066 Uiso 1 1 calc R . .
C18 C 0.8243(5) -0.0758(4) 1.02594(17) 0.0556(13) Uani 1 1 d . . .
H18 H 0.8203 -0.0822 1.0612 0.067 Uiso 1 1 calc R . .
C19 C 0.9478(5) -0.1195(4) 0.99665(18) 0.0580(13) Uani 1 1 d . . .
H19 H 1.0272 -0.1557 1.0124 0.070 Uiso 1 1 calc R . .
C20 C 0.9544(4) -0.1100(4) 0.94410(16) 0.0473(11) Uani 1 1 d . . .
H20 H 1.0386 -0.1390 0.9249 0.057 Uiso 1 1 calc R . .
C21 C 0.9022(4) -0.1902(3) 0.84044(15) 0.0347(9) Uani 1 1 d . . .
C22 C 0.8551(4) -0.2667(3) 0.87618(17) 0.0440(10) Uani 1 1 d . . .
H22 H 0.7966 -0.2472 0.9056 0.053 Uiso 1 1 calc R . .
C23 C 0.8943(5) -0.3713(4) 0.86846(19) 0.0549(12) Uani 1 1 d . . .
H23 H 0.8633 -0.4219 0.8929 0.066 Uiso 1 1 calc R . .
C24 C 0.9788(5) -0.4017(4) 0.8249(2) 0.0565(12) Uani 1 1 d . . .
H24 H 1.0041 -0.4725 0.8199 0.068 Uiso 1 1 calc R . .
C25 C 1.0258(5) -0.3277(4) 0.78904(18) 0.0520(12) Uani 1 1 d . . .
H25 H 1.0824 -0.3480 0.7594 0.062 Uiso 1 1 calc R . .
C26 C 0.9888(4) -0.2224(3) 0.79694(16) 0.0433(10) Uani 1 1 d . . .
H26 H 1.0225 -0.1725 0.7727 0.052 Uiso 1 1 calc R . .
C27 C 0.4592(4) 0.2998(3) 0.75189(15) 0.0385(9) Uani 1 1 d . . .
C28 C 0.3674(4) 0.3347(4) 0.79462(17) 0.0485(11) Uani 1 1 d . . .
H28 H 0.3306 0.2866 0.8192 0.058 Uiso 1 1 calc R . .
C29 C 0.3320(5) 0.4411(4) 0.7999(2) 0.0583(13) Uani 1 1 d . . .
H29 H 0.2711 0.4644 0.8281 0.070 Uiso 1 1 calc R . .
C30 C 0.3862(5) 0.5130(4) 0.7635(2) 0.0605(13) Uani 1 1 d . . .
H30 H 0.3622 0.5843 0.7674 0.073 Uiso 1 1 calc R . .
C31 C 0.4750(5) 0.4793(4) 0.7219(2) 0.0570(12) Uani 1 1 d . . .
H31 H 0.5107 0.5278 0.6972 0.068 Uiso 1 1 calc R . .
C32 C 0.5118(5) 0.3739(4) 0.71627(18) 0.0485(11) Uani 1 1 d . . .
H32 H 0.5734 0.3519 0.6879 0.058 Uiso 1 1 calc R . .
C33 C 0.5279(4) 0.1624(3) 0.67411(15) 0.0382(9) Uani 1 1 d . . .
C34 C 0.4112(5) 0.2147(4) 0.64847(16) 0.0467(11) Uani 1 1 d . . .
H34 H 0.3281 0.2476 0.6669 0.056 Uiso 1 1 calc R . .
C35 C 0.4177(6) 0.2182(4) 0.59630(18) 0.0586(13) Uani 1 1 d . . .
H35 H 0.3394 0.2538 0.5798 0.070 Uiso 1 1 calc R . .
C36 C 0.5384(6) 0.1696(4) 0.56880(18) 0.0655(14) Uani 1 1 d . . .
H36 H 0.5423 0.1722 0.5336 0.079 Uiso 1 1 calc R . .
C37 C 0.6538(6) 0.1170(4) 0.59293(18) 0.0643(14) Uani 1 1 d . . .
H37 H 0.7356 0.0836 0.5740 0.077 Uiso 1 1 calc R . .
C38 C 0.6494(5) 0.1132(4) 0.64576(16) 0.0460(10) Uani 1 1 d . . .
H38 H 0.7284 0.0776 0.6619 0.055 Uiso 1 1 calc R . .
C39 C 0.3429(4) 0.1009(3) 0.75963(15) 0.0383(9) Uani 1 1 d . . .
H39A H 0.3048 0.1080 0.7949 0.046 Uiso 1 1 calc R . .
H39B H 0.2690 0.1355 0.7382 0.046 Uiso 1 1 calc R . .
C40 C 0.3827(4) -0.0150(3) 0.74986(16) 0.0423(10) Uani 1 1 d . . .
H40A H 0.4052 -0.0211 0.7136 0.051 Uiso 1 1 calc R . .
H40B H 0.2996 -0.0509 0.7617 0.051 Uiso 1 1 calc R . .
C41 C 0.6274(4) -0.1808(3) 0.74121(15) 0.0373(9) Uani 1 1 d . . .
C42 C 0.6537(5) -0.1560(4) 0.68940(18) 0.0585(12) Uani 1 1 d . . .
H42 H 0.6250 -0.0877 0.6759 0.070 Uiso 1 1 calc R . .
C43 C 0.7220(6) -0.2308(5) 0.65723(19) 0.0697(15) Uani 1 1 d . . .
H43 H 0.7381 -0.2129 0.6224 0.084 Uiso 1 1 calc R . .
C44 C 0.7660(5) -0.3318(5) 0.6768(2) 0.0653(14) Uani 1 1 d . . .
H44 H 0.8103 -0.3827 0.6553 0.078 Uiso 1 1 calc R . .
C45 C 0.7443(5) -0.3563(4) 0.7279(2) 0.0592(13) Uani 1 1 d . . .
H45 H 0.7758 -0.4241 0.7414 0.071 Uiso 1 1 calc R . .
C46 C 0.6757(4) -0.2814(4) 0.75992(17) 0.0462(10) Uani 1 1 d . . .
H46 H 0.6621 -0.2995 0.7948 0.055 Uiso 1 1 calc R . .
C47 C 0.4577(4) -0.1555(3) 0.83680(14) 0.0346(9) Uani 1 1 d . . .
C48 C 0.3578(4) -0.2204(3) 0.82907(16) 0.0438(10) Uani 1 1 d . . .
H48 H 0.3311 -0.2221 0.7966 0.053 Uiso 1 1 calc R . .
C49 C 0.2977(5) -0.2825(4) 0.86939(17) 0.0505(11) Uani 1 1 d . . .
H49 H 0.2316 -0.3256 0.8637 0.061 Uiso 1 1 calc R . .
C50 C 0.3353(5) -0.2805(4) 0.91715(18) 0.0540(12) Uani 1 1 d . . .
H50 H 0.2960 -0.3228 0.9440 0.065 Uiso 1 1 calc R . .
C51 C 0.4328(5) -0.2149(4) 0.92558(17) 0.0574(13) Uani 1 1 d . . .
H51 H 0.4577 -0.2124 0.9582 0.069 Uiso 1 1 calc R . .
C52 C 0.4926(4) -0.1535(4) 0.88547(16) 0.0470(11) Uani 1 1 d . . .
H52 H 0.5577 -0.1099 0.8915 0.056 Uiso 1 1 calc R . .
C53 C 0.8346(4) 0.0101(3) 0.74234(14) 0.0341(9) Uani 1 1 d . . .
C54 C 0.9352(4) -0.0143(3) 0.71117(15) 0.0417(10) Uani 1 1 d . . .
C55 C 1.0591(4) -0.0424(4) 0.67599(15) 0.0451(10) Uani 1 1 d . . .
C56 C 1.1525(5) 0.0199(4) 0.64814(17) 0.0565(12) Uani 1 1 d . . .
H56 H 1.1394 0.0925 0.6486 0.068 Uiso 1 1 calc R . .
C57 C 1.2690(5) -0.0366(4) 0.61909(18) 0.0607(13) Uani 1 1 d . . .
H57 H 1.3393 -0.0045 0.5980 0.073 Uiso 1 1 calc R . .
C58 C 1.2707(5) -0.1413(4) 0.62427(17) 0.0538(12) Uani 1 1 d . . .
C59 C 1.3762(5) -0.2189(5) 0.59973(18) 0.0614(14) Uani 1 1 d . . .
H59 H 1.4500 -0.1929 0.5777 0.074 Uiso 1 1 calc R . .
C60 C 1.3830(5) -0.3222(5) 0.60413(19) 0.0645(14) Uani 1 1 d . . .
H60 H 1.3097 -0.3494 0.6259 0.077 Uiso 1 1 calc R . .
C61 C 1.4923(5) -0.3975(5) 0.57858(18) 0.0622(13) Uani 1 1 d . . .
C62 C 1.5053(6) -0.5048(5) 0.5822(2) 0.0762(16) Uani 1 1 d . . .
H62 H 1.4408 -0.5424 0.6031 0.091 Uiso 1 1 calc R . .
C63 C 1.6249(7) -0.5518(5) 0.5514(2) 0.0847(18) Uani 1 1 d . . .
H63 H 1.6505 -0.6240 0.5504 0.102 Uiso 1 1 calc R . .
C64 C 1.7006(6) -0.4797(5) 0.5228(2) 0.0703(15) Uani 1 1 d . . .
C65 C 1.8239(7) -0.5018(7) 0.4838(3) 0.099(2) Uani 1 1 d . . .
H65 H 1.8601 -0.5712 0.4781 0.119 Uiso 1 1 calc R . .
Cl4 Cl 0.9142(2) 0.65303(17) 0.08725(7) 0.1130(6) Uani 1 1 d . . .
Cl2 Cl 0.2470(4) 0.0942(3) 0.49081(11) 0.1867(13) Uani 1 1 d . . .
Cl3 Cl 0.7541(3) 0.5867(3) 0.01252(11) 0.2062(17) Uani 1 1 d . . .
Cl1 Cl -0.0474(5) 0.1769(4) 0.47661(17) 0.283(2) Uani 1 1 d . . .
C2S C 0.7493(8) 0.6625(7) 0.0607(3) 0.120(3) Uani 1 1 d . . .
H2S1 H 0.6746 0.6440 0.0873 0.144 Uiso 1 1 calc R . .
H2S2 H 0.7202 0.7350 0.0484 0.144 Uiso 1 1 calc R . .
C1S C 0.0735(12) 0.1669(12) 0.5199(4) 0.222(7) Uani 1 1 d . . .
H1S1 H 0.0386 0.1291 0.5512 0.266 Uiso 1 1 calc R . .
H1S2 H 0.0880 0.2359 0.5274 0.266 Uiso 1 1 calc R . .

loop_
_atom_site_aniso_label
_atom_site_aniso_U_11
_atom_site_aniso_U_22
_atom_site_aniso_U_33
_atom_site_aniso_U_23
_atom_site_aniso_U_13
_atom_site_aniso_U_12
Ru1 0.02666(15) 0.02789(19) 0.03341(18) -0.00245(13) -0.00326(11) -0.00285(12)
S1 0.0611(7) 0.0553(9) 0.0635(8) -0.0100(7) 0.0197(6) -0.0041(6)
S2 0.0768(8) 0.0644(10) 0.0587(8) -0.0043(7) 0.0124(6) 0.0052(7)
O1 0.116(4) 0.152(6) 0.093(4) 0.005(4) 0.031(3) 0.018(4)
P1 0.0311(5) 0.0280(6) 0.0376(6) -0.0016(5) -0.0051(4) -0.0053(4)
P2 0.0276(5) 0.0293(6) 0.0361(5) -0.0018(4) -0.0035(4) -0.0021(4)
P3 0.0321(5) 0.0288(6) 0.0377(6) -0.0017(5) -0.0059(4) -0.0017(4)
P4 0.0307(5) 0.0290(6) 0.0377(6) -0.0024(5) -0.0052(4) -0.0050(4)
Cl 0.0363(5) 0.0495(7) 0.0407(6) -0.0048(5) -0.0005(4) 0.0019(4)
C1 0.0327(19) 0.033(3) 0.045(2) -0.0034(19) -0.0067(16) -0.0087(17)
C2 0.043(2) 0.043(3) 0.047(2) -0.005(2) -0.0067(18) -0.007(2)
C3 0.056(3) 0.035(3) 0.069(3) -0.010(2) -0.006(2) -0.005(2)
C4 0.068(3) 0.053(4) 0.063(3) -0.023(3) 0.004(2) -0.009(3)
C5 0.087(4) 0.066(4) 0.040(3) -0.013(3) 0.004(2) -0.009(3)
C6 0.068(3) 0.045(3) 0.047(3) -0.006(2) -0.002(2) -0.008(2)
C7 0.0342(19) 0.029(2) 0.044(2) -0.0017(18) -0.0013(16) -0.0031(16)
C8 0.050(2) 0.043(3) 0.048(3) 0.000(2) -0.0061(19) -0.012(2)
C9 0.068(3) 0.063(4) 0.040(3) 0.003(2) -0.004(2) -0.013(3)
C10 0.057(3) 0.058(3) 0.052(3) 0.015(2) 0.007(2) -0.010(2)
C11 0.051(3) 0.051(3) 0.063(3) 0.004(2) 0.001(2) -0.021(2)
C12 0.045(2) 0.041(3) 0.051(3) -0.001(2) -0.0013(18) -0.016(2)
C13 0.0328(19) 0.038(3) 0.049(2) -0.004(2) -0.0111(16) -0.0074(17)
C14 0.0255(17) 0.042(3) 0.040(2) -0.0022(19) -0.0051(15) -0.0024(16)
C15 0.036(2) 0.033(2) 0.040(2) -0.0023(18) -0.0078(16) -0.0072(17)
C16 0.038(2) 0.046(3) 0.044(2) -0.007(2) -0.0075(17) -0.0029(19)
C17 0.049(3) 0.071(4) 0.044(3) -0.010(2) -0.001(2) -0.008(2)
C18 0.062(3) 0.071(4) 0.038(2) -0.003(2) -0.007(2) -0.022(3)
C19 0.052(3) 0.069(4) 0.054(3) 0.009(3) -0.024(2) -0.008(2)
C20 0.040(2) 0.054(3) 0.046(3) -0.002(2) -0.0092(18) -0.001(2)
C21 0.0295(18) 0.031(2) 0.043(2) -0.0028(18) -0.0060(15) -0.0013(16)
C22 0.045(2) 0.034(3) 0.052(3) -0.002(2) -0.0034(18) -0.0062(19)
C23 0.057(3) 0.034(3) 0.075(3) 0.008(2) -0.015(2) -0.012(2)
C24 0.057(3) 0.035(3) 0.078(4) -0.013(3) -0.017(2) 0.003(2)
C25 0.049(2) 0.042(3) 0.062(3) -0.013(2) -0.006(2) 0.008(2)
C26 0.042(2) 0.036(3) 0.049(3) -0.003(2) -0.0035(18) 0.0005(19)
C27 0.036(2) 0.032(2) 0.048(2) -0.002(2) -0.0146(17) -0.0002(17)
C28 0.044(2) 0.040(3) 0.061(3) -0.008(2) -0.011(2) 0.002(2)
C29 0.056(3) 0.044(3) 0.074(3) -0.020(3) -0.011(2) 0.009(2)
C30 0.065(3) 0.031(3) 0.089(4) -0.007(3) -0.030(3) -0.001(2)
C31 0.064(3) 0.041(3) 0.070(3) 0.005(3) -0.019(2) -0.017(2)
C32 0.049(2) 0.036(3) 0.062(3) -0.005(2) -0.015(2) -0.003(2)
C33 0.044(2) 0.032(2) 0.039(2) 0.0038(19) -0.0092(17) -0.0105(18)
C34 0.051(2) 0.043(3) 0.046(3) 0.004(2) -0.0133(19) -0.005(2)
C35 0.073(3) 0.056(3) 0.049(3) 0.009(2) -0.026(2) -0.009(3)
C36 0.092(4) 0.068(4) 0.036(3) 0.007(3) -0.020(3) -0.010(3)
C37 0.075(3) 0.066(4) 0.047(3) -0.013(3) 0.004(2) 0.000(3)
C38 0.053(2) 0.042(3) 0.042(2) -0.002(2) -0.0135(19) -0.001(2)
C39 0.0297(18) 0.036(3) 0.048(2) 0.0000(19) -0.0080(16) -0.0002(17)
C40 0.034(2) 0.041(3) 0.054(3) -0.001(2) -0.0122(17) -0.0080(18)
C41 0.037(2) 0.039(3) 0.039(2) -0.0078(19) -0.0040(16) -0.0105(18)
C42 0.078(3) 0.039(3) 0.054(3) -0.005(2) 0.000(2) 0.000(2)
C43 0.089(4) 0.071(4) 0.047(3) -0.018(3) 0.003(3) -0.005(3)
C44 0.069(3) 0.060(4) 0.068(4) -0.033(3) -0.003(3) -0.002(3)
C45 0.058(3) 0.043(3) 0.076(4) -0.014(3) -0.010(2) 0.003(2)
C46 0.048(2) 0.038(3) 0.051(3) -0.005(2) -0.0057(19) 0.000(2)
C47 0.0291(18) 0.030(2) 0.043(2) -0.0008(18) -0.0011(15) -0.0047(16)
C48 0.045(2) 0.048(3) 0.042(2) -0.004(2) -0.0085(18) -0.013(2)
C49 0.048(2) 0.050(3) 0.056(3) 0.000(2) -0.003(2) -0.020(2)
C50 0.058(3) 0.046(3) 0.056(3) 0.007(2) 0.003(2) -0.016(2)
C51 0.077(3) 0.059(3) 0.040(3) 0.005(2) -0.007(2) -0.027(3)
C52 0.047(2) 0.050(3) 0.047(3) -0.002(2) -0.0073(19) -0.017(2)
C53 0.036(2) 0.028(2) 0.040(2) 0.0014(18) -0.0108(17) -0.0060(16)
C54 0.043(2) 0.041(3) 0.040(2) -0.004(2) -0.0094(18) 0.0012(19)
C55 0.042(2) 0.049(3) 0.041(2) -0.008(2) -0.0008(17) 0.001(2)
C56 0.050(3) 0.060(3) 0.056(3) -0.007(3) 0.005(2) -0.005(2)
C57 0.053(3) 0.060(4) 0.062(3) -0.007(3) 0.017(2) -0.004(2)
C58 0.050(3) 0.061(4) 0.045(3) -0.007(2) 0.0067(19) 0.000(2)
C59 0.058(3) 0.072(4) 0.048(3) -0.011(3) 0.012(2) -0.001(3)
C60 0.062(3) 0.064(4) 0.061(3) -0.009(3) 0.010(2) 0.000(3)
C61 0.074(3) 0.063(4) 0.045(3) -0.006(3) -0.001(2) 0.003(3)
C62 0.091(4) 0.064(4) 0.069(4) 0.000(3) -0.002(3) -0.008(3)
C63 0.108(5) 0.050(4) 0.085(4) -0.003(3) 0.003(4) 0.009(3)
C64 0.080(3) 0.060(4) 0.060(3) -0.008(3) -0.001(3) 0.021(3)
C65 0.096(5) 0.110(7) 0.074(5) -0.011(4) 0.001(4) 0.032(4)
Cl4 0.1228(14) 0.1087(16) 0.1091(14) 0.0244(12) -0.0340(11) -0.0274(12)
Cl2 0.272(4) 0.162(3) 0.141(2) -0.009(2) -0.021(2) -0.079(3)
Cl3 0.194(3) 0.323(5) 0.133(2) -0.098(3) 0.0240(19) -0.114(3)
Cl1 0.291(5) 0.348(7) 0.239(4) 0.061(4) -0.119(4) -0.119(5)
C2S 0.135(6) 0.130(7) 0.108(6) -0.004(5) -0.037(5) -0.042(5)
C1S 0.169(10) 0.41(2) 0.096(7) -0.002(10) -0.017(7) -0.068(12)
